data_7128848
loop_
_publ_author_name
'Pandey, Pragati'
'Bera, Jitendra K.'

_publ_section_title
;
 Hydrosilylative reduction of primary amides to primary amines catalyzed
 by a terminal [Ni-OH] complex.
;
_journal_issue 73
_journal_name_full 'Chemical communications (Cambridge, England)'
_journal_page_first 9204
_journal_page_last 9207
_journal_paper_doi 10.1039/d1cc03537a
_journal_volume 57
_journal_year 2021
_chemical_absolute_configuration unk
_chemical_formula_sum 'C19 H26 Cl2 F3 N3 Ni O3 S'
_chemical_formula_weight 563.10
_space_group_crystal_system orthorhombic
_space_group_IT_number 20
_space_group_name_Hall 'C 2c 2'
_space_group_name_H-M_alt 'C 2 2 21'
_atom_sites_solution_hydrogens mixed
_audit_creation_method SHELXL-2017/1
_audit_update_record
;
2019-09-08 deposited with the CCDC.	2021-08-16 downloaded from the CCDC.
;
_cell_angle_alpha 90
_cell_angle_beta 90
_cell_angle_gamma 90
_cell_formula_units_Z 8
_cell_length_a 16.6591(10)
_cell_length_b 16.9699(10)
_cell_length_c 17.4164(9)
_cell_measurement_reflns_used 6413
_cell_measurement_temperature 100(2)
_cell_measurement_theta_max 24.85
_cell_measurement_theta_min 2.67
_cell_volume 4923.7(5)
_computing_cell_refinement 'Bruker SAINT'
_computing_data_collection 'Bruker APEX2'
_computing_data_reduction 'Bruker SAINT'
_computing_molecular_graphics DIAMOND
_computing_publication_material ciftab
_computing_structure_refinement 'SHELXL-2017/1 (Sheldrick, 2017)'
_computing_structure_solution 'SHELXL-2017/1 (Sheldrick, 2017)'
_diffrn_ambient_temperature 100(2)
_diffrn_measured_fraction_theta_full 0.994
_diffrn_measured_fraction_theta_max 0.995
_diffrn_measurement_device_type 'Bruker APEX-II CCD'
_diffrn_measurement_method '\f and \w scans'
_diffrn_radiation_type MoK\a
_diffrn_radiation_wavelength 0.71073
_diffrn_reflns_av_R_equivalents 0.0711
_diffrn_reflns_av_unetI/netI 0.0757
_diffrn_reflns_Laue_measured_fraction_full 0.994
_diffrn_reflns_Laue_measured_fraction_max 0.995
_diffrn_reflns_limit_h_max 20
_diffrn_reflns_limit_h_min -20
_diffrn_reflns_limit_k_max 20
_diffrn_reflns_limit_k_min -20
_diffrn_reflns_limit_l_max 21
_diffrn_reflns_limit_l_min -21
_diffrn_reflns_number 21315
_diffrn_reflns_point_group_measured_fraction_full 0.995
_diffrn_reflns_point_group_measured_fraction_max 0.995
_diffrn_reflns_theta_full 25.242
_diffrn_reflns_theta_max 25.996
_diffrn_reflns_theta_min 2.670
_diffrn_source 'fine-focus sealed tube'
_exptl_absorpt_coefficient_mu 1.138
_exptl_absorpt_correction_T_max 0.7457
_exptl_absorpt_correction_T_min 0.6256
_exptl_absorpt_correction_type empirical
_exptl_crystal_colour red
_exptl_crystal_density_diffrn 1.519
_exptl_crystal_description block
_exptl_crystal_F_000 2320
_exptl_crystal_size_max 0.230
_exptl_crystal_size_mid 0.220
_exptl_crystal_size_min 0.220
_refine_diff_density_max 0.660
_refine_diff_density_min -0.567
_refine_diff_density_rms 0.077
_refine_ls_abs_structure_details
;
 Flack x determined using 1427 quotients [(I+)-(I-)]/[(I+)+(I-)]
 (Parsons, Flack and Wagner, Acta Cryst. B69 (2013) 249-259).
;
_refine_ls_abs_structure_Flack 0.016(10)
_refine_ls_extinction_method none
_refine_ls_goodness_of_fit_ref 1.004
_refine_ls_hydrogen_treatment mixed
_refine_ls_matrix_type full
_refine_ls_number_parameters 299
_refine_ls_number_reflns 4823
_refine_ls_number_restraints 0
_refine_ls_restrained_S_all 1.004
_refine_ls_R_factor_all 0.0676
_refine_ls_R_factor_gt 0.0453
_refine_ls_shift/su_max 0.000
_refine_ls_shift/su_mean 0.000
_refine_ls_structure_factor_coef Fsqd
_refine_ls_weighting_details 'w=1/[\s^2^(Fo^2^)+(0.0470P)^2^] where P=(Fo^2^+2Fc^2^)/3'
_refine_ls_weighting_scheme calc
_refine_ls_wR_factor_gt 0.0864
_refine_ls_wR_factor_ref 0.0932
_reflns_Friedel_coverage 0.811
_reflns_Friedel_fraction_full 0.995
_reflns_Friedel_fraction_max 0.995
_reflns_number_gt 3865
_reflns_number_total 4823
_reflns_threshold_expression 'I > 2\s(I)'
_cod_data_source_file d1cc03537a2.cif
_cod_data_source_block Complex4
_cod_depositor_comments 'Adding full bibliography for 7128847--7128851.cif.'
_cod_database_code 7128848
_shelx_shelxl_version_number 2017/1
_shelx_space_group_comment
;
The symmetry employed for this shelxl refinement is uniquely defined
by the following loop, which should always be used as a source of
symmetry information in preference to the above space-group names.
They are only intended as comments.
;
_shelx_estimated_absorpt_t_min 0.780
_shelx_estimated_absorpt_t_max 0.788
_exptl_absorpt_special_details SADABS

loop_
_space_group_symop_operation_xyz
'x, y, z'
'-x, -y, z+1/2'
'x, -y, -z'
'-x, y, -z+1/2'
'x+1/2, y+1/2, z'
'-x+1/2, -y+1/2, z+1/2'
'x+1/2, -y+1/2, -z'
'-x+1/2, y+1/2, -z+1/2'

loop_
_atom_site_label
_atom_site_type_symbol
_atom_site_fract_x
_atom_site_fract_y
_atom_site_fract_z
_atom_site_U_iso_or_equiv
_atom_site_adp_type
_atom_site_occupancy
_atom_site_site_symmetry_order
_atom_site_calc_flag
_atom_site_refinement_flags_posn
_atom_site_refinement_flags_adp
_atom_site_refinement_flags_occupancy
_atom_site_disorder_assembly
_atom_site_disorder_group
Ni1 Ni 0.23709(4) 0.91897(4) 0.51918(3) 0.01382(17) Uani 1 1 d . . . . .
S1 S 0.34101(9) 0.88995(9) 0.65801(8) 0.0220(3) Uani 1 1 d . . . . .
O1 O 0.2148(2) 0.9817(2) 0.4348(2) 0.0169(9) Uani 1 1 d . . . . .
N3 N 0.2621(3) 0.8700(2) 0.6148(2) 0.0183(10) Uani 1 1 d . . . . .
F1 F 0.4214(2) 0.8161(2) 0.5500(2) 0.0498(11) Uani 1 1 d . . . . .
C1 C 0.2344(4) 0.8190(3) 0.4713(3) 0.0228(12) Uani 1 1 d . . . . .
N2 N 0.2256(3) 0.7491(3) 0.5078(2) 0.0317(13) Uani 1 1 d . . . . .
C4 C 0.2341(4) 0.8499(3) 0.3292(3) 0.0221(13) Uani 1 1 d . . . . .
C5 C 0.1615(4) 0.8691(4) 0.2949(3) 0.0306(16) Uani 1 1 d . . . . .
C8 C 0.3070(3) 0.9217(4) 0.2361(3) 0.0232(13) Uani 1 1 d . . . . .
H8 H 0.356716 0.940149 0.216264 0.028 Uiso 1 1 calc R U . . .
C7 C 0.2367(4) 0.9428(3) 0.1995(3) 0.0226(13) Uani 1 1 d . . . . .
C6 C 0.1655(4) 0.9155(4) 0.2293(3) 0.0292(14) Uani 1 1 d . . . . .
H6 H 0.116914 0.929006 0.203846 0.035 Uiso 1 1 calc R U . . .
O2 O 0.3721(2) 0.9634(2) 0.6320(2) 0.0227(9) Uani 1 1 d . . . . .
C9 C 0.3072(4) 0.8740(3) 0.3013(3) 0.0247(14) Uani 1 1 d . . . . .
N1 N 0.2317(3) 0.7982(3) 0.3960(2) 0.0305(12) Uani 1 1 d . . . . .
O3 O 0.3366(2) 0.8737(3) 0.7386(2) 0.0349(11) Uani 1 1 d . . . . .
C13 C 0.2278(4) 0.7328(3) 0.5911(3) 0.0302(15) Uani 1 1 d . . . . .
H13A H 0.281566 0.712304 0.604728 0.036 Uiso 1 1 calc R U . . .
H13B H 0.187989 0.691291 0.603129 0.036 Uiso 1 1 calc R U . . .
F3 F 0.4915(2) 0.8458(2) 0.6498(3) 0.0580(12) Uani 1 1 d . . . . .
F2 F 0.4087(2) 0.7489(2) 0.6540(3) 0.0617(13) Uani 1 1 d . . . . .
C16 C 0.0624(4) 0.7661(4) 0.6505(4) 0.0430(18) Uani 1 1 d . . . . .
H16A H 0.007836 0.787613 0.652531 0.064 Uiso 1 1 calc R U . . .
H16B H 0.074552 0.739270 0.698922 0.064 Uiso 1 1 calc R U . . .
H16C H 0.066315 0.728384 0.607990 0.064 Uiso 1 1 calc R U . . .
C11 C 0.0827(4) 0.8438(5) 0.3285(4) 0.057(2) Uani 1 1 d . . . . .
H11A H 0.072106 0.788840 0.314466 0.086 Uiso 1 1 calc R U . . .
H11B H 0.039763 0.877424 0.308458 0.086 Uiso 1 1 calc R U . . .
H11C H 0.084862 0.848532 0.384549 0.086 Uiso 1 1 calc R U . . .
C18 C 0.4200(4) 0.8214(4) 0.6259(4) 0.0399(18) Uani 1 1 d . . . . .
C3 C 0.2179(5) 0.6871(4) 0.4578(3) 0.052(2) Uani 1 1 d . . . . .
H3 H 0.210930 0.633065 0.470539 0.062 Uiso 1 1 calc R U . . .
C14 C 0.2102(3) 0.8045(3) 0.6395(3) 0.0207(13) Uani 1 1 d . . . . .
H14 H 0.224058 0.791470 0.693877 0.025 Uiso 1 1 calc R U . . .
C12 C 0.2379(4) 0.9958(3) 0.1295(3) 0.0315(15) Uani 1 1 d . . . . .
H12A H 0.221037 0.965646 0.084266 0.047 Uiso 1 1 calc R U . . .
H12B H 0.292457 1.015836 0.121477 0.047 Uiso 1 1 calc R U . . .
H12C H 0.201122 1.040073 0.137382 0.047 Uiso 1 1 calc R U . . .
C15 C 0.1227(4) 0.8335(4) 0.6378(3) 0.0265(15) Uani 1 1 d . . . . .
H15 H 0.112283 0.856540 0.585893 0.032 Uiso 1 1 calc R U . . .
C2 C 0.2222(6) 0.7184(4) 0.3872(3) 0.053(2) Uani 1 1 d . . . . .
H2 H 0.219155 0.690520 0.339947 0.063 Uiso 1 1 calc R U . . .
C17 C 0.1097(4) 0.8980(4) 0.6969(4) 0.0347(16) Uani 1 1 d . . . . .
H17A H 0.150526 0.939022 0.690297 0.052 Uiso 1 1 calc R U . . .
H17B H 0.114002 0.875587 0.748626 0.052 Uiso 1 1 calc R U . . .
H17C H 0.056238 0.920979 0.690024 0.052 Uiso 1 1 calc R U . . .
C10 C 0.3843(4) 0.8529(4) 0.3408(4) 0.0408(18) Uani 1 1 d . . . . .
H10A H 0.387428 0.795611 0.347247 0.061 Uiso 1 1 calc R U . . .
H10B H 0.386198 0.878354 0.391312 0.061 Uiso 1 1 calc R U . . .
H10C H 0.429778 0.870997 0.309739 0.061 Uiso 1 1 calc R U . . .
Cl2 Cl 0.56009(14) 0.93248(14) 0.44827(15) 0.0870(8) Uani 1 1 d . . . . .
C19 C 0.5051(5) 1.000000 0.500000 0.037(3) Uani 1 2 d S T P . .
H19A H 0.469899 1.029067 0.463980 0.044 Uiso 0.5 1 calc R U P . .
H19B H 0.469901 0.970932 0.536021 0.044 Uiso 0.5 1 calc R U P . .
Cl3 Cl -0.03782(10) 0.91488(15) 0.50780(12) 0.0670(6) Uani 1 1 d . . . . .
C20 C 0.0227(5) 1.000000 0.500000 0.055(3) Uani 1 2 d S T P . .
H20A H 0.057611 0.995575 0.454181 0.066 Uiso 0.5 1 calc R U P . .
H20B H 0.057613 1.004424 0.545817 0.066 Uiso 0.5 1 calc R U P . .
H1 H 0.243(3) 0.975(3) 0.397(3) 0.003(14) Uiso 1 1 d . . . . .

loop_
_atom_site_aniso_label
_atom_site_aniso_U_11
_atom_site_aniso_U_22
_atom_site_aniso_U_33
_atom_site_aniso_U_23
_atom_site_aniso_U_13
_atom_site_aniso_U_12
Ni1 0.0208(3) 0.0114(3) 0.0092(3) -0.0002(3) -0.0007(3) -0.0003(3)
S1 0.0226(8) 0.0292(8) 0.0143(7) 0.0049(6) -0.0014(7) 0.0024(6)
O1 0.026(2) 0.017(2) 0.008(2) 0.0014(16) -0.0008(18) 0.0031(15)
N3 0.026(3) 0.016(2) 0.012(2) 0.0025(17) 0.001(2) 0.002(2)
F1 0.055(3) 0.045(3) 0.050(2) 0.000(2) 0.026(2) 0.016(2)
C1 0.042(3) 0.014(3) 0.012(3) -0.001(2) -0.003(3) 0.001(3)
N2 0.067(4) 0.014(2) 0.015(2) -0.0007(18) 0.009(3) -0.002(2)
C4 0.042(4) 0.016(3) 0.008(2) -0.004(2) 0.001(3) -0.003(3)
C5 0.051(4) 0.027(4) 0.014(3) -0.005(3) -0.003(3) -0.020(3)
C8 0.030(3) 0.026(3) 0.013(3) -0.001(3) 0.008(3) 0.003(3)
C7 0.038(3) 0.019(3) 0.010(2) -0.005(2) 0.002(3) 0.003(3)
C6 0.038(4) 0.034(4) 0.016(3) -0.006(3) -0.009(3) -0.003(3)
O2 0.020(2) 0.030(2) 0.018(2) 0.0001(18) -0.0017(17) 0.0004(17)
C9 0.041(4) 0.017(3) 0.017(3) -0.003(2) 0.003(3) 0.011(3)
N1 0.064(4) 0.017(3) 0.011(2) -0.0025(18) 0.003(3) -0.007(3)
O3 0.032(2) 0.060(3) 0.013(2) 0.011(2) -0.0081(19) -0.009(2)
C13 0.058(4) 0.020(3) 0.012(3) 0.005(2) 0.003(3) 0.000(3)
F3 0.024(2) 0.069(3) 0.081(3) 0.029(3) -0.001(2) 0.014(2)
F2 0.046(3) 0.045(3) 0.095(3) 0.038(2) 0.014(2) 0.021(2)
C16 0.041(4) 0.043(4) 0.044(4) 0.006(3) 0.003(4) -0.024(3)
C11 0.057(5) 0.086(6) 0.028(4) 0.008(4) -0.007(4) -0.041(5)
C18 0.030(4) 0.036(4) 0.053(5) 0.019(4) 0.006(4) 0.013(3)
C3 0.121(7) 0.013(3) 0.021(3) -0.002(2) 0.008(4) -0.013(4)
C14 0.034(4) 0.019(3) 0.010(3) 0.002(2) 0.002(3) -0.007(2)
C12 0.046(4) 0.034(3) 0.014(3) 0.006(2) -0.002(3) 0.004(3)
C15 0.033(4) 0.026(4) 0.020(3) 0.002(3) -0.002(3) -0.008(3)
C2 0.128(7) 0.018(3) 0.012(3) -0.005(2) 0.007(4) -0.014(4)
C17 0.032(3) 0.036(4) 0.036(4) -0.006(3) 0.013(3) -0.009(3)
C10 0.051(5) 0.045(4) 0.026(3) 0.005(3) 0.003(3) 0.023(3)
Cl2 0.0646(14) 0.0731(17) 0.123(2) -0.0389(15) 0.0343(14) 0.0151(12)
C19 0.027(5) 0.038(6) 0.045(7) -0.004(4) 0.000 0.000
Cl3 0.0385(10) 0.0864(16) 0.0763(14) 0.0167(13) -0.0009(10) -0.0074(11)
C20 0.024(5) 0.097(10) 0.044(8) 0.003(6) 0.000 0.000

loop_
_atom_type_symbol
_atom_type_description
_atom_type_scat_dispersion_real
_atom_type_scat_dispersion_imag
_atom_type_scat_source
C C 0.0033 0.0016 'International Tables Vol C Tables 4.2.6.8 and 6.1.1.4'
H H 0.0000 0.0000 'International Tables Vol C Tables 4.2.6.8 and 6.1.1.4'
F F 0.0171 0.0103 'International Tables Vol C Tables 4.2.6.8 and 6.1.1.4'
N N 0.0061 0.0033 'International Tables Vol C Tables 4.2.6.8 and 6.1.1.4'
O O 0.0106 0.0060 'International Tables Vol C Tables 4.2.6.8 and 6.1.1.4'
S S 0.1246 0.1234 'International Tables Vol C Tables 4.2.6.8 and 6.1.1.4'
Ni Ni 0.3393 1.1124 'International Tables Vol C Tables 4.2.6.8 and 6.1.1.4'
Cl Cl 0.1484 0.1585 'International Tables Vol C Tables 4.2.6.8 and 6.1.1.4'

loop_
_geom_angle_atom_site_label_1
_geom_angle_atom_site_label_2
_geom_angle_atom_site_label_3
_geom_angle
_geom_angle_site_symmetry_1
_geom_angle_site_symmetry_3
_geom_angle_publ_flag
O1 Ni1 C1 99.30(19) . . ?
O1 Ni1 O1 77.62(19) . 3_576 ?
C1 Ni1 O1 167.4(2) . 3_576 ?
O1 Ni1 N3 170.73(17) . . ?
C1 Ni1 N3 89.95(19) . . ?
O1 Ni1 N3 93.49(17) 3_576 . ?
O1 Ni1 Ni1 41.75(11) . 3_576 ?
C1 Ni1 Ni1 140.16(15) . 3_576 ?
O1 Ni1 Ni1 40.42(11) 3_576 3_576 ?
N3 Ni1 Ni1 129.01(13) . 3_576 ?
O2 S1 O3 120.0(3) . . ?
O2 S1 N3 110.1(2) . . ?
O3 S1 N3 113.0(2) . . ?
O2 S1 C18 101.4(3) . . ?
O3 S1 C18 102.2(3) . . ?
N3 S1 C18 108.6(3) . . ?
Ni1 O1 Ni1 97.83(17) . 3_576 ?
C14 N3 S1 121.3(3) . . ?
C14 N3 Ni1 117.1(3) . . ?
S1 N3 Ni1 120.9(3) . . ?
N2 C1 N1 102.8(4) . . ?
N2 C1 Ni1 125.6(4) . . ?
N1 C1 Ni1 131.3(4) . . ?
C1 N2 C3 112.6(4) . . ?
C1 N2 C13 128.5(4) . . ?
C3 N2 C13 118.8(5) . . ?
C9 C4 C5 123.5(5) . . ?
C9 C4 N1 119.0(5) . . ?
C5 C4 N1 117.4(5) . . ?
C4 C5 C6 116.4(5) . . ?
C4 C5 C11 121.9(6) . . ?
C6 C5 C11 121.7(6) . . ?
C7 C8 C9 121.8(5) . . ?
C6 C7 C8 118.1(5) . . ?
C6 C7 C12 121.0(5) . . ?
C8 C7 C12 120.9(5) . . ?
C7 C6 C5 122.8(6) . . ?
C4 C9 C8 117.3(5) . . ?
C4 C9 C10 121.8(5) . . ?
C8 C9 C10 120.9(6) . . ?
C1 N1 C2 111.6(4) . . ?
C1 N1 C4 127.8(4) . . ?
C2 N1 C4 120.5(4) . . ?
N2 C13 C14 113.1(4) . . ?
F1 C18 F3 108.5(6) . . ?
F1 C18 F2 107.7(6) . . ?
F3 C18 F2 107.4(5) . . ?
F1 C18 S1 111.0(4) . . ?
F3 C18 S1 110.4(5) . . ?
F2 C18 S1 111.7(5) . . ?
C2 C3 N2 105.9(5) . . ?
N3 C14 C13 109.4(4) . . ?
N3 C14 C15 108.0(4) . . ?
C13 C14 C15 115.6(5) . . ?
C17 C15 C14 110.7(5) . . ?
C17 C15 C16 110.2(5) . . ?
C14 C15 C16 112.2(5) . . ?
C3 C2 N1 107.1(5) . . ?
Cl2 C19 Cl2 115.7(5) 3_576 . ?
Cl3 C20 Cl3 110.4(5) . 3_576 ?

loop_
_geom_bond_atom_site_label_1
_geom_bond_atom_site_label_2
_geom_bond_distance
_geom_bond_site_symmetry_2
_geom_bond_publ_flag
Ni1 O1 1.852(4) . ?
Ni1 C1 1.890(5) . ?
Ni1 O1 1.902(4) 3_576 ?
Ni1 N3 1.907(4) . ?
Ni1 Ni1 2.8301(13) 3_576 ?
S1 O2 1.424(4) . ?
S1 O3 1.433(4) . ?
S1 N3 1.552(5) . ?
S1 C18 1.843(7) . ?
N3 C14 1.474(7) . ?
F1 C18 1.324(7) . ?
C1 N2 1.354(6) . ?
C1 N1 1.360(6) . ?
N2 C3 1.373(7) . ?
N2 C13 1.476(6) . ?
C4 C9 1.373(8) . ?
C4 C5 1.387(9) . ?
C4 N1 1.458(6) . ?
C5 C6 1.391(8) . ?
C5 C11 1.499(9) . ?
C8 C7 1.381(8) . ?
C8 C9 1.395(8) . ?
C7 C6 1.374(8) . ?
C7 C12 1.516(7) . ?
C9 C10 1.501(9) . ?
N1 C2 1.372(7) . ?
C13 C14 1.508(7) . ?
F3 C18 1.329(8) . ?
F2 C18 1.337(7) . ?
C16 C15 1.539(8) . ?
C3 C2 1.342(8) . ?
C14 C15 1.539(8) . ?
C15 C17 1.518(8) . ?
Cl2 C19 1.722(5) . ?
Cl3 C20 1.767(6) . ?
